data_7217689
loop_
_publ_author_name
'Zehe, Christoph'
'Schmidt, Marko'
'Siegel, Ren\'ee'
'Kreger, Klaus'
'Daebel, Venita'
'Ganzleben, Sandra'
'Schmidt, Hans-Werner'
'Senker, J\"urgen'

_publ_section_title
;
 Influence of fluorine side-group substitution on the crystal structure
 formation of benzene-1,3,5-trisamides
;
_journal_issue 39
_journal_name_full CrystEngComm
_journal_page_first 9273
_journal_paper_doi 10.1039/C4CE01077A
_journal_volume 16
_journal_year 2014
_chemical_formula_sum 'C18 H24 F3 N3 O3'
_chemical_formula_weight 387.403
_space_group_IT_number 4
_symmetry_cell_setting monoclinic
_symmetry_Int_Tables_number 4
_symmetry_space_group_name_Hall 'P 2yb'
_symmetry_space_group_name_H-M 'P 1 21 1'
_audit_creation_date 2014-05-06
_audit_creation_method 'Materials Studio'
_cell_angle_alpha 90.0000
_cell_angle_beta 95.0116(23)
_cell_angle_gamma 90.0000
_cell_formula_units_Z 4
_cell_length_a 11.8863(44)
_cell_length_b 15.3948(59)
_cell_length_c 10.5539(40)
_cell_measurement_temperature 293(2)
_cell_volume 1923.8(13)
_diffrn_ambient_temperature 293(2)
_diffrn_measurement_device_type 'STOE StadiP'
_diffrn_radiation_type CuK\a1
_diffrn_radiation_wavelength 1.54056
_cod_data_source_file c4ce01077a1.cif
_cod_data_source_block 1.3.5-tris2-fluoro-2-methylpropionylamino)benzene
_cod_depositor_comments 'Adding full bibliography for 7217689.cif.'
_cod_original_cell_volume 1923.84
_cod_original_sg_symbol_H-M P21
_cod_database_code 7217689

loop_
_symmetry_equiv_pos_as_xyz
x,y,z
-x,y+1/2,-z

loop_
_atom_site_label
_atom_site_type_symbol
_atom_site_fract_x
_atom_site_fract_y
_atom_site_fract_z
_atom_site_U_iso_or_equiv
_atom_site_adp_type
_atom_site_occupancy
F1 F 0.18243(87) -0.22170(51) 1.45970(121) 0.08432 Uiso 1.00
F2 F 0.18209(118) 0.34136(56) 1.04572(181) 0.08432 Uiso 1.00
F3 F -0.45300(52) 0.11109(131) 1.13917(119) 0.08432 Uiso 1.00
F4 F 0.24130(124) 0.22028(33) 0.39162(127) 0.08432 Uiso 1.00
F5 F 0.24932(97) -0.09562(58) 1.15126(104) 0.08432 Uiso 1.00
F6 F -0.43746(53) 0.00899(170) 0.64046(140) 0.08432 Uiso 1.00
C7 C -0.13007(46) 0.06208(51) 1.22853(74) 0.08432 Uiso 1.00
C8 C -0.07083(46) -0.00043(50) 1.30085(73) 0.08432 Uiso 1.00
C9 C -0.06896(46) 0.12312(50) 1.16745(73) 0.08432 Uiso 1.00
H10 H -0.11491(46) 0.17295(50) 1.11002(73) 0.08432 Uiso 1.00
H11 H -0.11795(46) -0.04955(51) 1.34927(75) 0.08432 Uiso 1.00
C12 C 0.04772(46) 0.12323(51) 1.17581(77) 0.08432 Uiso 1.00
C13 C 0.10345(46) 0.05928(52) 1.24938(79) 0.08432 Uiso 1.00
N14 N 0.10413(46) 0.18762(53) 1.11307(82) 0.08432 Uiso 1.00
H15 H 0.19594(46) 0.05804(54) 1.25725(86) 0.08432 Uiso 1.00
C16 C 0.20993(61) 0.18372(52) 1.07173(67) 0.08432 Uiso 1.00
O17 O 0.26685(102) 0.11815(62) 1.07586(163) 0.08432 Uiso 1.00
C18 C 0.24762(50) 0.27180(53) 1.01166(59) 0.08432 Uiso 1.00
C19 C 0.23416(191) 0.26313(90) 0.86701(58) 0.08432 Uiso 1.00
H20 H 0.25816(187) 0.32477(96) 0.82415(72) 0.08432 Uiso 1.00
H21 H 0.28835(284) 0.21160(82) 0.83380(144) 0.08432 Uiso 1.00
C22 C 0.37069(73) 0.28872(99) 1.05954(175) 0.08432 Uiso 1.00
H23 H 0.38074(189) 0.29468(141) 1.16371(174) 0.08432 Uiso 1.00
H24 H 0.39894(74) 0.34952(99) 1.01817(179) 0.08432 Uiso 1.00
H25 H 0.06188(57) 0.24417(64) 1.09740(163) 0.08432 Uiso 1.00
N26 N -0.24742(46) 0.06402(54) 1.21354(80) 0.08432 Uiso 1.00
H27 H -0.28173(46) 0.07685(96) 1.12450(91) 0.08432 Uiso 1.00
C28 C -0.31918(48) 0.05680(70) 1.30754(81) 0.08432 Uiso 1.00
C29 C -0.44606(47) 0.06433(59) 1.25220(97) 0.08432 Uiso 1.00
C30 C -0.51307(83) 0.11206(160) 1.34744(122) 0.08432 Uiso 1.00
H31 H -0.48066(134) 0.17792(164) 1.36659(245) 0.08432 Uiso 1.00
O32 O -0.28826(53) 0.04484(134) 1.41889(75) 0.08432 Uiso 1.00
H33 H -0.51232(76) 0.07688(258) 1.43813(105) 0.08432 Uiso 1.00
H34 H 0.42658(64) 0.23652(116) 1.03154(302) 0.08432 Uiso 1.00
C35 C -0.49426(84) -0.02663(58) 1.22615(271) 0.08432 Uiso 1.00
H36 H -0.44663(123) -0.06209(115) 1.15814(338) 0.08432 Uiso 1.00
H37 H -0.58239(85) -0.02067(65) 1.18575(277) 0.08432 Uiso 1.00
H38 H -0.49364(98) -0.06511(117) 1.31391(357) 0.08432 Uiso 1.00
H39 H 0.14611(234) 0.24868(140) 0.83298(129) 0.08432 Uiso 1.00
C40 C 0.04604(46) -0.00313(50) 1.31322(75) 0.08432 Uiso 1.00
N41 N 0.10136(46) -0.06880(51) 1.38538(77) 0.08432 Uiso 1.00
C42 C 0.19861(60) -0.06251(51) 1.46456(67) 0.08432 Uiso 1.00
O43 O 0.24386(117) 0.00605(53) 1.49454(134) 0.08432 Uiso 1.00
H44 H 0.06681(74) -0.12873(55) 1.37551(137) 0.08432 Uiso 1.00
C45 C 0.24382(45) -0.15314(51) 1.51663(59) 0.08432 Uiso 1.00
C46 C 0.36659(55) -0.16200(80) 1.48613(160) 0.08432 Uiso 1.00
H47 H 0.37338(137) -0.15938(111) 1.38304(178) 0.08432 Uiso 1.00
H48 H 0.42019(58) -0.11071(86) 1.53162(246) 0.08432 Uiso 1.00
C49 C 0.23340(152) -0.15604(75) 1.65997(64) 0.08432 Uiso 1.00
H50 H 0.14493(183) -0.14884(110) 1.68103(140) 0.08432 Uiso 1.00
H51 H 0.28341(223) -0.10457(73) 1.71018(87) 0.08432 Uiso 1.00
H52 H 0.39993(59) -0.22475(82) 1.52182(161) 0.08432 Uiso 1.00
H53 H 0.26457(151) -0.21902(76) 1.69765(67) 0.08432 Uiso 1.00
H54 H -0.60165(81) 0.11732(166) 1.30811(132) 0.08432 Uiso 1.00
C55 C -0.11101(44) 0.06272(12) 0.73970(72) 0.08432 Uiso 1.00
C56 C -0.04984(44) 0.10946(10) 0.65692(71) 0.08432 Uiso 1.00
H57 H -0.09527(44) 0.14656(19) 0.57984(74) 0.08432 Uiso 1.00
N58 N -0.22895(44) 0.06207(25) 0.72266(80) 0.08432 Uiso 1.00
H59 H -0.26167(44) 0.06187(77) 0.63097(82) 0.08432 Uiso 1.00
C60 C 0.06703(44) 0.11080(3) 0.66776(69) 0.08432 Uiso 1.00
C61 C -0.30400(46) 0.05885(66) 0.81435(86) 0.08432 Uiso 1.00
O62 O -0.27695(53) 0.06268(139) 0.92789(86) 0.08432 Uiso 1.00
C63 C -0.43053(44) 0.05371(50) 0.75518(97) 0.08432 Uiso 1.00
C64 C -0.49978(69) 0.00443(191) 0.84691(147) 0.08432 Uiso 1.00
H65 H -0.46667(119) -0.06141(198) 0.86491(333) 0.08432 Uiso 1.00
H66 H -0.58744(69) -0.00101(184) 0.80469(157) 0.08432 Uiso 1.00
C67 C -0.47791(96) 0.14527(50) 0.73203(340) 0.08432 Uiso 1.00
H68 H -0.47778(122) 0.18227(142) 0.82110(453) 0.08432 Uiso 1.00
H69 H -0.42952(131) 0.18196(138) 0.66590(442) 0.08432 Uiso 1.00
H70 H -0.56583(94) 0.14013(59) 0.69045(340) 0.08432 Uiso 1.00
H71 H -0.50135(62) 0.03822(327) 0.93846(100) 0.08432 Uiso 1.00
C72 C -0.05100(44) 0.01552(1) 0.83494(69) 0.08432 Uiso 1.00
H73 H -0.09704(44) -0.02276(2) 0.90112(69) 0.08432 Uiso 1.00
C74 C 0.06595(44) 0.01399(12) 0.84820(70) 0.08432 Uiso 1.00
N75 N 0.12678(45) -0.03399(23) 0.94351(74) 0.08432 Uiso 1.00
H76 H 0.18390(81) -0.00093(37) 1.00154(106) 0.08432 Uiso 1.00
C77 C 0.11665(65) -0.12138(21) 0.96318(71) 0.08432 Uiso 1.00
O78 O 0.04790(122) -0.16664(24) 0.90250(106) 0.08432 Uiso 1.00
C79 C 0.20920(57) -0.15896(39) 1.06475(76) 0.08432 Uiso 1.00
C80 C 0.15420(66) -0.23130(82) 1.13690(133) 0.08432 Uiso 1.00
H81 H 0.21633(61) -0.25772(93) 1.21018(142) 0.08432 Uiso 1.00
C82 C 0.30825(94) -0.19284(100) 0.99513(98) 0.08432 Uiso 1.00
H83 H 0.37263(90) -0.22038(108) 1.06488(116) 0.08432 Uiso 1.00
H84 H 0.34752(82) -0.14038(146) 0.94384(124) 0.08432 Uiso 1.00
H85 H 0.08192(47) -0.20661(143) 1.18422(137) 0.08432 Uiso 1.00
H86 H 0.28189(159) -0.24434(116) 0.92685(118) 0.08432 Uiso 1.00
H87 H 0.12453(127) -0.28529(64) 1.07473(193) 0.08432 Uiso 1.00
N88 N 0.12834(44) 0.15813(5) 0.58420(69) 0.08432 Uiso 1.00
H89 H 0.18349(76) 0.12436(11) 0.53559(113) 0.08432 Uiso 1.00
C90 C 0.11847(61) 0.24550(12) 0.56248(62) 0.08432 Uiso 1.00
O91 O 0.05132(112) 0.29108(25) 0.61175(114) 0.08432 Uiso 1.00
C92 C 0.20809(54) 0.28280(7) 0.47552(56) 0.08432 Uiso 1.00
C93 C 0.31214(86) 0.31304(118) 0.55949(61) 0.08432 Uiso 1.00
H94 H 0.35276(67) 0.25897(177) 0.61367(124) 0.08432 Uiso 1.00
H95 H 0.29062(163) 0.36348(148) 0.62683(99) 0.08432 Uiso 1.00
H96 H 0.37354(84) 0.34106(117) 0.49882(68) 0.08432 Uiso 1.00
C97 C 0.15285(70) 0.35855(79) 0.40038(148) 0.08432 Uiso 1.00
H98 H 0.21241(67) 0.38458(85) 0.33588(151) 0.08432 Uiso 1.00
H99 H 0.07604(47) 0.33778(162) 0.34288(157) 0.08432 Uiso 1.00
H100 H 0.13015(148) 0.41168(54) 0.46281(236) 0.08432 Uiso 1.00
C101 C 0.12306(44) 0.06243(13) 0.76392(70) 0.08432 Uiso 1.00
H102 H 0.21558(44) 0.06224(24) 0.77341(75) 0.08432 Uiso 1.00

loop_
_geom_angle_atom_site_label_1
_geom_angle_atom_site_label_2
_geom_angle_atom_site_label_3
_geom_angle
H94 C93 H96 108.456(1106)
H95 C93 H96 107.66(104)
C92 C93 H96 109.027(958)
H94 C93 H95 108.416(1839)
F4 C92 C93 108.659(502)
C93 C92 C97 110.969(542)
C92 C93 H95 111.591(926)
C92 C93 H94 111.567(774)
C90 C92 C93 109.106(430)
H98 C97 H100 107.762(1528)
H98 C97 H99 108.237(945)
H99 C97 H100 108.188(1663)
C92 C97 H100 111.982(966)
C92 C97 H98 109.214(1216)
C92 C97 H99 111.325(949)
F4 C92 C97 109.374(500)
C90 C92 C97 107.421(444)
F4 C92 C90 111.321(642)
O91 C90 C92 122.882(782)
N88 C90 C92 113.826(166)
C60 N88 C90 125.227(124)
H89 N88 C90 118.074(163)
C60 N88 H89 116.695(595)
N88 C60 C101 120.004(154)
C56 C60 N88 122.054(223)
C60 C101 H102 118.952(457)
C55 C56 C60 122.256(340)
H57 C56 C60 118.630(429)
C60 C101 C74 122.045(257)
C56 C55 C72 117.656(232)
C56 C55 N58 119.877(410)
C72 C74 C101 118.060(359)
C74 C101 H102 119.002(477)
C55 C56 H57 119.114(328)
H73 C72 C74 118.621(203)
C55 C72 H73 119.336(132)
N75 C74 C101 119.712(316)
C74 N75 H76 116.597(809)
H76 N75 C77 117.799(496)
N75 C77 O78 123.283(375)
N75 C77 C79 113.477(392)
O78 C77 C79 123.072(845)
F5 C79 C77 111.570(691)
C77 C79 C80 107.618(614)
C79 C82 H84 111.298(1017)
C79 C82 H86 111.906(1218)
C79 C82 H83 109.215(1079)
C79 C80 H81 109.258(1233)
C79 C80 H85 111.101(857)
C79 C80 H87 112.524(1028)
F5 C79 C82 108.632(765)
F5 C79 C80 108.714(706)
H83 C82 H84 108.210(1434)
H84 C82 H86 108.447(1739)
H83 C82 H86 107.630(1342)
H81 C80 H87 107.533(1441)
H81 C80 H85 108.184(914)
H85 C80 H87 108.088(1547)
N58 C55 C72 122.431(390)
C72 C74 N75 122.227(377)
C55 N58 H59 114.889(648)
C55 N58 C61 127.997(521)
H59 N58 C61 117.077(879)
N58 C61 O62 124.139(840)
N58 C61 C63 112.211(474)
O62 C61 C63 123.600(682)
C61 C63 C67 109.975(647)
C61 C63 C64 108.773(517)
F6 C63 C61 110.575(651)
C63 C67 H69 111.675(1351)
H68 C67 H69 108.373(2988)
H69 C67 H70 108.378(1407)
H68 C67 H70 107.981(1791)
F6 C63 C67 108.939(932)
C64 C63 C67 110.361(1106)
C63 C64 H65 111.323(2024)
C63 C64 H71 111.957(1131)
C63 C64 H66 108.974(874)
H66 C64 H71 107.694(1437)
H65 C64 H71 108.557(2529)
H65 C64 H66 108.201(1389)
N88 C90 O91 123.152(255)
C56 C60 C101 117.937(272)
C55 C72 C74 122.035(259)
C18 C19 H39 110.978(939)
H21 C19 H39 108.526(2722)
H20 C19 H39 108.306(2067)
H20 C19 H21 108.154(1565)
C18 C19 H20 109.122(687)
C18 C19 H21 111.656(982)
F2 C18 C19 108.289(882)
C19 C18 C22 111.057(803)
C16 C18 C19 108.536(569)
O17 C16 C18 123.505(799)
N14 C16 C18 113.049(607)
C18 C22 H24 109.338(934)
C18 C22 H34 111.720(842)
C18 C22 H23 111.241(1430)
F2 C18 C22 108.975(806)
C16 C18 C22 108.108(664)
H24 C22 H34 107.657(1690)
H23 C22 H24 108.440(2003)
H23 C22 H34 108.324(2127)
C12 N14 C16 127.824(603)
C16 N14 H25 116.282(724)
N14 C16 O17 123.373(850)
C9 C12 N14 119.444(543)
C13 C12 N14 122.978(742)
C12 N14 H25 115.889(949)
H10 C9 C12 118.965(624)
C12 C13 H15 118.831(648)
C12 C13 C40 122.203(740)
C7 C9 C12 122.462(545)
C8 C7 C9 117.907(709)
C9 C12 C13 117.565(555)
C9 C7 N26 119.705(539)
C7 C8 C40 122.108(560)
C7 N26 H27 115.425(673)
C7 N26 C28 126.767(546)
C8 C40 C13 117.753(537)
C8 C40 N41 119.626(557)
C7 C8 H11 118.836(808)
H11 C8 C40 119.055(607)
C8 C7 N26 122.372(563)
H15 C13 C40 118.966(624)
C40 N41 H44 115.907(885)
C40 N41 C42 127.899(631)
C13 C40 N41 122.598(725)
N26 C28 C29 111.282(497)
N26 C28 O32 123.979(816)
F3 C29 C28 109.875(655)
C28 C29 C30 109.258(577)
C28 C29 C35 109.348(634)
C29 C28 O32 124.731(676)
C29 C30 H54 108.936(1006)
C29 C30 H31 111.813(1823)
C29 C30 H33 111.819(1125)
C29 C35 H36 111.504(1265)
C30 C29 C35 110.539(1052)
C29 C35 H37 108.820(958)
C29 C35 H38 111.554(1192)
F3 C29 C35 109.082(936)
H36 C35 H37 108.434(1316)
H37 C35 H38 107.924(1642)
H36 C35 H38 108.493(2474)
F3 C29 C30 108.726(851)
H31 C30 H54 108.087(1539)
H33 C30 H54 107.424(1381)
H31 C30 H33 108.600(2377)
N41 C42 O43 123.484(861)
N41 C42 C45 113.202(597)
O43 C42 C45 123.284(751)
F1 C45 C42 111.798(662)
C42 C45 C49 108.424(582)
C42 C45 C46 107.959(571)
F1 C45 C49 108.706(732)
F1 C45 C46 108.438(643)
C45 C46 H47 111.071(1112)
C45 C46 H52 109.207(725)
C45 C46 H48 111.839(689)
H47 C46 H52 108.446(1756)
H47 C46 H48 108.449(1982)
C45 C49 H50 111.018(1048)
C45 C49 H51 111.649(760)
C45 C49 H53 109.243(714)
H50 C49 H53 108.286(1750)
H50 C49 H51 108.458(2094)
H51 C49 H53 108.084(1275)

loop_
_geom_bond_atom_site_label_1
_geom_bond_atom_site_label_2
_geom_bond_distance
C22 H24 1.0978(219)
C22 H34 1.0994(221)
C22 H23 1.0993(259)
C18 C22 1.5277(113)
F2 C18 1.3898(142)
C18 C19 1.5269(88)
C19 H20 1.0996(203)
C19 H39 1.0992(338)
C19 H21 1.0984(291)
C16 C18 1.5783(110)
C16 O17 1.2139(130)
N14 C16 1.3680(97)
N14 H25 1.0114(120)
C12 N14 1.3958(109)
C12 C13 1.3860(105)
C13 H15 1.0954(77)
C13 C40 1.3867(106)
C8 C40 1.3845(77)
C8 H11 1.0939(104)
C7 C8 1.3822(101)
C7 C9 1.3813(103)
C9 H10 1.0938(101)
C9 C12 1.3820(77)
C40 N41 1.3953(103)
N41 H44 1.0116(114)
N41 C42 1.3694(92)
C42 O43 1.2140(123)
C42 C45 1.5767(107)
C45 C46 1.5277(99)
C46 H47 1.0987(253)
C46 H48 1.0984(184)
C46 H52 1.0982(175)
C45 C49 1.5293(97)
C49 H50 1.0992(280)
C49 H51 1.0986(204)
C49 H53 1.0999(168)
F1 C45 1.3896(116)
C7 N26 1.3903(77)
N26 H27 1.0107(122)
N26 C28 1.3682(109)
C28 O32 1.2143(117)
C28 C29 1.5733(84)
F3 C29 1.3895(180)
C29 C30 1.5246(184)
C30 H31 1.0971(335)
C30 H54 1.1005(141)
C30 H33 1.0991(274)
C29 C35 1.5288(132)
C35 H38 1.0989(413)
C35 H36 1.0976(350)
C35 H37 1.0998(181)
C93 H96 1.1002(156)
C93 H95 1.0978(231)
C93 H94 1.0976(263)
C92 C93 1.5298(116)
C92 C97 1.5261(130)
C97 H100 1.0986(221)
C97 H98 1.0997(183)
C97 H99 1.0987(157)
F4 C92 1.3883(117)
C90 C92 1.5740(91)
C90 O91 1.2134(127)
N88 C90 1.3678(26)
N88 H89 1.0109(107)
C60 N88 1.3971(82)
C60 C101 1.3820(79)
C101 H102 1.0955(74)
C74 C101 1.3833(84)
C72 C74 1.3851(74)
C72 H73 1.0961(81)
C55 C72 1.3863(80)
C55 C56 1.3859(85)
C56 H57 1.0967(84)
C56 C60 1.3840(74)
C74 N75 1.3975(83)
N75 H76 1.0112(107)
N75 C77 1.3682(51)
C77 O78 1.2132(124)
C77 C79 1.5773(98)
F5 C79 1.3913(120)
C79 C80 1.5279(142)
C80 H87 1.0979(191)
C80 H81 1.0996(164)
C80 H85 1.0986(158)
C79 C82 1.5327(140)
C82 H84 1.0988(230)
C82 H83 1.0995(164)
N58 H59 1.0109(114)
C61 O62 1.2147(125)
N58 C61 1.3731(109)
C61 C63 1.5793(82)
F6 C63 1.3890(206)
C63 C67 1.5296(120)
C67 H68 1.0990(525)
C67 H69 1.0987(432)
C67 H70 1.1004(217)
C63 C64 1.5263(205)
C64 H71 1.0989(322)
C64 H66 1.1000(132)
C64 H65 1.0979(399)
C82 H86 1.0985(205)
C55 N58 1.3977(74)
